data_7033932
loop_
_publ_author_name
'Miyamoto, Yasuhiro'
'Takamizawa, Satoshi'

_publ_section_title
;
 Deformation twinning of ferrocene crystals assisted by the rotational
 mobility of cyclopentadienyl rings.
;
_journal_issue 12
_journal_name_full 'Dalton transactions (Cambridge, England : 2003)'
_journal_page_first 5688
_journal_page_last 5691
_journal_paper_doi 10.1039/c4dt03922j
_journal_volume 44
_journal_year 2015
_chemical_formula_sum 'C10 H10 Fe'
_chemical_formula_weight 186.03
_chemical_name_systematic
; 
 ? 
;
_space_group_IT_number 14
_symmetry_cell_setting monoclinic
_symmetry_space_group_name_Hall '-P 2yn'
_symmetry_space_group_name_H-M 'P 1 21/n 1'
_atom_sites_solution_hydrogens geom
_atom_sites_solution_primary direct
_atom_sites_solution_secondary difmap
_audit_creation_method SHELXL-97
_audit_update_record
;
2015-01-31 deposited with the CCDC.
2015-02-09 downloaded from the CCDC.
;
_cell_angle_alpha 90.00
_cell_angle_beta 93.154(8)
_cell_angle_gamma 90.00
_cell_formula_units_Z 2
_cell_length_a 5.928(2)
_cell_length_b 7.607(3)
_cell_length_c 9.043(4)
_cell_measurement_reflns_used 1165
_cell_measurement_temperature 298(2)
_cell_measurement_theta_max 53.121
_cell_measurement_theta_min 7.002
_cell_volume 407.2(3)
_computing_cell_refinement 'Bruker SMART'
_computing_data_collection 'Bruker SMART'
_computing_data_reduction 'Bruker SAINT'
_computing_molecular_graphics 'Bruker SHELXTL'
_computing_publication_material 'Bruker SHELXTL'
_computing_structure_refinement 'SHELXL-97 (Sheldrick, 1997)'
_computing_structure_solution 'SHELXS-97 (Sheldrick, 1990)'
_diffrn_ambient_temperature 298(2)
_diffrn_detector_area_resol_mean 8.366
_diffrn_measured_fraction_theta_full 0.951
_diffrn_measured_fraction_theta_max 0.951
_diffrn_measurement_device_type 'CCD area detector'
_diffrn_measurement_method 'phi and omega scans'
_diffrn_radiation_monochromator graphite
_diffrn_radiation_source 'fine-focus sealed tube'
_diffrn_radiation_type MoK\a
_diffrn_radiation_wavelength 0.71073
_diffrn_reflns_av_R_equivalents 0.0406
_diffrn_reflns_limit_h_max 7
_diffrn_reflns_limit_h_min -7
_diffrn_reflns_limit_k_max 10
_diffrn_reflns_limit_k_min -7
_diffrn_reflns_limit_l_max 8
_diffrn_reflns_limit_l_min -12
_diffrn_reflns_number 2630
_diffrn_reflns_theta_full 28.34
_diffrn_reflns_theta_max 28.34
_diffrn_reflns_theta_min 4.01
_exptl_absorpt_coefficient_mu 1.774
_exptl_absorpt_correction_T_max 0.6963
_exptl_absorpt_correction_T_min 0.5160
_exptl_absorpt_correction_type empirical
_exptl_absorpt_process_details
;
SADABS; sheldrick, 1996
;
_exptl_crystal_colour yellow
_exptl_crystal_density_diffrn 1.517
_exptl_crystal_density_method 'not measured'
_exptl_crystal_description block
_exptl_crystal_F_000 192
_exptl_crystal_size_max 0.43
_exptl_crystal_size_mid 0.34
_exptl_crystal_size_min 0.22
_refine_diff_density_max 1.073
_refine_diff_density_min -0.507
_refine_diff_density_rms 0.135
_refine_ls_extinction_coef 0.04(2)
_refine_ls_extinction_expression Fc^*^=kFc[1+0.001xFc^2^\l^3^/sin(2\q)]^-1/4^
_refine_ls_extinction_method SHELXL
_refine_ls_goodness_of_fit_ref 1.132
_refine_ls_hydrogen_treatment constr
_refine_ls_matrix_type full
_refine_ls_number_parameters 99
_refine_ls_number_reflns 958
_refine_ls_number_restraints 126
_refine_ls_restrained_S_all 1.100
_refine_ls_R_factor_all 0.0810
_refine_ls_R_factor_gt 0.0668
_refine_ls_shift/su_max 0.000
_refine_ls_shift/su_mean 0.000
_refine_ls_structure_factor_coef Fsqd
_refine_ls_weighting_details 'calc w=1/[\s^2^(Fo^2^)+(0.1556P)^2^+0.0000P] where P=(Fo^2^+2Fc^2^)/3'
_refine_ls_weighting_scheme calc
_refine_ls_wR_factor_gt 0.2245
_refine_ls_wR_factor_ref 0.2340
_reflns_number_gt 696
_reflns_number_total 958
_reflns_threshold_expression >2sigma(I)
_cod_data_source_file c4dt03922j2.cif
_cod_data_source_block ferrocene_twin_daughter
_cod_depositor_comments
;
The following automatic conversions were performed:

'_symmetry_cell_setting' value 'Monoclinic' changed to 'monoclinic'
according to
/usr/data/users/saulius/crontab/automatic-downloads/rss-feeds/RSC/lib/dictionaries/cif_core.dic
dictionary named 'cif_core.dic' version 2.4.2 from 2011-04-26.

Automatic conversion script
Id: cif_fix_values 3008 2015-01-20 13:52:24Z robertas 

 Adding full bibliography for 7033930--7033937.cif.
;
_cod_original_sg_symbol_H-M P2(1)/n
_cod_database_code 7033932
_diffrn_reflns_av_uneti/neti' 0.0497

loop_
_symmetry_equiv_pos_as_xyz
'x, y, z'
'-x+1/2, y+1/2, -z+1/2'
'-x, -y, -z'
'x-1/2, -y-1/2, z-1/2'

loop_
_atom_site_label
_atom_site_type_symbol
_atom_site_fract_x
_atom_site_fract_y
_atom_site_fract_z
_atom_site_U_iso_or_equiv
_atom_site_adp_type
_atom_site_occupancy
_atom_site_symmetry_multiplicity
_atom_site_calc_flag
_atom_site_refinement_flags
_atom_site_disorder_assembly
_atom_site_disorder_group
C1 C -0.070(4) 0.377(3) 0.687(2) 0.057(3) Uani 0.345(11) 1 d PU A 1
H1 H -0.1855 0.4078 0.7471 0.068 Uiso 0.345(11) 1 calc PR A 1
C2 C 0.154(5) 0.446(3) 0.695(2) 0.062(3) Uani 0.345(11) 1 d PU A 1
H2 H 0.2141 0.5294 0.7611 0.074 Uiso 0.345(11) 1 calc PR A 1
C3 C 0.263(4) 0.358(3) 0.581(3) 0.060(3) Uani 0.345(11) 1 d PU A 1
H3 H 0.4134 0.3741 0.5594 0.073 Uiso 0.345(11) 1 calc PR A 1
C4 C 0.105(4) 0.241(3) 0.504(3) 0.054(3) Uani 0.345(11) 1 d PU A 1
H4 H 0.1311 0.1701 0.4233 0.064 Uiso 0.345(11) 1 calc PR A 1
C5 C -0.086(4) 0.257(2) 0.575(2) 0.053(3) Uani 0.345(11) 1 d PU A 1
H5 H -0.2167 0.1936 0.5500 0.064 Uiso 0.345(11) 1 calc PR A 1
C6 C 0.0310(19) 0.2396(17) 0.5289(14) 0.062(2) Uani 0.655(11) 1 d PU A 2
H6 H -0.0223 0.1570 0.4597 0.074 Uiso 0.655(11) 1 calc PR A 2
C7 C -0.0921(17) 0.3075(14) 0.6436(14) 0.061(2) Uani 0.655(11) 1 d PU A 2
H7 H -0.2385 0.2760 0.6646 0.074 Uiso 0.655(11) 1 calc PR A 2
C10 C 0.2484(19) 0.3156(12) 0.5344(10) 0.056(2) Uani 0.655(11) 1 d PU A 2
H10 H 0.3639 0.2922 0.4717 0.067 Uiso 0.655(11) 1 calc PR A 2
C8 C 0.042(2) 0.4295(13) 0.7200(9) 0.056(2) Uani 0.655(11) 1 d PU A 2
H8 H -0.0003 0.4964 0.8001 0.068 Uiso 0.655(11) 1 calc PR A 2
C9 C 0.2547(16) 0.4349(13) 0.6548(10) 0.0516(19) Uani 0.655(11) 1 d PU A 2
H9 H 0.3770 0.5047 0.6860 0.062 Uiso 0.655(11) 1 calc PR A 2
Fe1 Fe 0.0000 0.5000 0.5000 0.0444(5) Uani 1 2 d S . .

loop_
_atom_site_aniso_label
_atom_site_aniso_U_11
_atom_site_aniso_U_22
_atom_site_aniso_U_33
_atom_site_aniso_U_23
_atom_site_aniso_U_13
_atom_site_aniso_U_12
C1 0.067(5) 0.058(6) 0.045(5) 0.014(5) 0.005(5) 0.004(5)
C2 0.071(6) 0.061(5) 0.052(5) 0.009(5) -0.007(5) 0.004(6)
C3 0.065(4) 0.057(5) 0.058(5) 0.007(4) -0.006(5) 0.009(5)
C4 0.062(6) 0.048(4) 0.052(5) 0.006(4) 0.009(5) 0.011(5)
C5 0.063(5) 0.048(5) 0.048(6) 0.008(5) 0.006(5) 0.000(5)
C6 0.075(5) 0.049(3) 0.061(5) 0.006(4) -0.006(4) 0.002(5)
C7 0.066(4) 0.058(5) 0.059(5) 0.024(4) 0.004(4) -0.009(4)
C10 0.069(4) 0.052(4) 0.047(4) -0.004(3) -0.004(3) 0.020(3)
C8 0.064(5) 0.061(4) 0.045(3) 0.010(3) 0.008(3) 0.001(4)
C9 0.056(4) 0.055(4) 0.044(4) 0.003(3) -0.002(3) 0.004(3)
Fe1 0.0516(7) 0.0389(7) 0.0422(7) 0.0069(3) -0.0011(4) 0.0013(2)

loop_
_atom_type_symbol
_atom_type_description
_atom_type_scat_dispersion_real
_atom_type_scat_dispersion_imag
_atom_type_scat_source
C C 0.0033 0.0016 'International Tables Vol C Tables 4.2.6.8 and 6.1.1.4'
H H 0.0000 0.0000 'International Tables Vol C Tables 4.2.6.8 and 6.1.1.4'
Fe Fe 0.3463 0.8444 'International Tables Vol C Tables 4.2.6.8 and 6.1.1.4'

loop_
_geom_angle_atom_site_label_1
_geom_angle_atom_site_label_2
_geom_angle_atom_site_label_3
_geom_angle
_geom_angle_site_symmetry_1
_geom_angle_site_symmetry_3
C5 C1 C2 108(2) . .
C5 C1 Fe1 72.2(11) . .
C2 C1 Fe1 68.7(10) . .
C3 C2 C1 104.5(18) . .
C3 C2 Fe1 69.9(11) . .
C1 C2 Fe1 69.3(10) . .
C2 C3 C4 109(2) . .
C2 C3 Fe1 68.6(11) . .
C4 C3 Fe1 71.5(12) . .
C5 C4 C3 105(2) . .
C5 C4 Fe1 70.0(11) . .
C3 C4 Fe1 66.9(13) . .
C4 C5 C1 113(2) . .
C4 C5 Fe1 71.9(14) . .
C1 C5 Fe1 68.5(10) . .
C7 C6 C10 109.6(11) . .
C7 C6 Fe1 71.6(6) . .
C10 C6 Fe1 71.1(6) . .
C8 C7 C6 108.1(9) . .
C8 C7 Fe1 70.9(4) . .
C6 C7 Fe1 68.1(6) . .
C6 C10 C9 105.9(10) . .
C6 C10 Fe1 68.1(6) . .
C9 C10 Fe1 70.5(4) . .
C7 C8 C9 108.1(9) . .
C7 C8 Fe1 69.9(5) . .
C9 C8 Fe1 69.8(4) . .
C10 C9 C8 108.3(8) . .
C10 C9 Fe1 69.2(5) . .
C8 C9 Fe1 69.8(4) . .
C2 Fe1 C2 180.000(6) 3_566 .
C2 Fe1 C1 138.0(9) 3_566 .
C2 Fe1 C1 42.0(9) . .
C2 Fe1 C1 42.0(9) 3_566 3_566
C2 Fe1 C1 138.0(9) . 3_566
C1 Fe1 C1 180.000(4) . 3_566
C2 Fe1 C3 41.5(9) 3_566 3_566
C2 Fe1 C3 138.5(9) . 3_566
C1 Fe1 C3 111.7(9) . 3_566
C1 Fe1 C3 68.3(9) 3_566 3_566
C2 Fe1 C3 138.5(9) 3_566 .
C2 Fe1 C3 41.5(9) . .
C1 Fe1 C3 68.3(9) . .
C1 Fe1 C3 111.7(9) 3_566 .
C3 Fe1 C3 180.000(4) 3_566 .
C2 Fe1 C6 69.2(8) 3_566 3_566
C2 Fe1 C6 110.8(8) . 3_566
C1 Fe1 C6 123.6(6) . 3_566
C1 Fe1 C6 56.4(6) 3_566 3_566
C3 Fe1 C6 50.0(7) 3_566 3_566
C3 Fe1 C6 130.0(7) . 3_566
C2 Fe1 C6 110.8(8) 3_566 .
C2 Fe1 C6 69.2(8) . .
C1 Fe1 C6 56.4(6) . .
C1 Fe1 C6 123.6(6) 3_566 .
C3 Fe1 C6 130.0(7) 3_566 .
C3 Fe1 C6 50.0(7) . .
C6 Fe1 C6 180.000(2) 3_566 .
C2 Fe1 C5 111.9(9) 3_566 .
C2 Fe1 C5 68.1(9) . .
C1 Fe1 C5 39.2(7) . .
C1 Fe1 C5 140.8(7) 3_566 .
C3 Fe1 C5 113.8(9) 3_566 .
C3 Fe1 C5 66.2(9) . .
C6 Fe1 C5 156.0(5) 3_566 .
C6 Fe1 C5 24.0(5) . .
C2 Fe1 C5 68.1(9) 3_566 3_566
C2 Fe1 C5 111.9(9) . 3_566
C1 Fe1 C5 140.8(7) . 3_566
C1 Fe1 C5 39.2(7) 3_566 3_566
C3 Fe1 C5 66.2(9) 3_566 3_566
C3 Fe1 C5 113.8(9) . 3_566
C6 Fe1 C5 24.0(5) 3_566 3_566
C6 Fe1 C5 156.0(5) . 3_566
C5 Fe1 C5 180.000(3) . 3_566
C2 Fe1 C10 55.3(8) 3_566 3_566
C2 Fe1 C10 124.7(8) . 3_566
C1 Fe1 C10 105.6(7) . 3_566
C1 Fe1 C10 74.4(7) 3_566 3_566
C3 Fe1 C10 15.2(6) 3_566 3_566
C3 Fe1 C10 164.8(6) . 3_566
C6 Fe1 C10 40.8(4) 3_566 3_566
C6 Fe1 C10 139.2(4) . 3_566
C5 Fe1 C10 118.6(6) . 3_566
C5 Fe1 C10 61.4(6) 3_566 3_566
C2 Fe1 C10 124.7(8) 3_566 .
C2 Fe1 C10 55.3(8) . .
C1 Fe1 C10 74.4(7) . .
C1 Fe1 C10 105.6(7) 3_566 .
C3 Fe1 C10 164.8(6) 3_566 .
C3 Fe1 C10 15.2(6) . .
C6 Fe1 C10 139.2(4) 3_566 .
C6 Fe1 C10 40.8(4) . .
C5 Fe1 C10 61.4(6) . .
C5 Fe1 C10 118.6(6) 3_566 .
C10 Fe1 C10 180.000(2) 3_566 .

loop_
_geom_bond_atom_site_label_1
_geom_bond_atom_site_label_2
_geom_bond_distance
_geom_bond_site_symmetry_2
C1 C5 1.36(2) .
C1 C2 1.43(3) .
C1 Fe1 1.994(17) .
C2 C3 1.41(3) .
C2 Fe1 1.986(17) .
C3 C4 1.44(3) .
C3 Fe1 2.00(2) .
C4 C5 1.34(3) .
C4 Fe1 2.06(2) .
C5 Fe1 2.041(16) .
C6 C7 1.399(15) .
C6 C10 1.411(15) .
C6 Fe1 2.005(12) .
C7 C8 1.380(13) .
C7 Fe1 2.051(8) .
C10 C9 1.417(11) .
C10 Fe1 2.045(9) .
C8 C9 1.424(13) .
C8 Fe1 2.063(8) .
C9 Fe1 2.062(7) .
Fe1 C2 1.986(18) 3_566
Fe1 C1 1.994(17) 3_566
Fe1 C3 2.00(2) 3_566
Fe1 C6 2.005(13) 3_566
Fe1 C5 2.041(16) 3_566
Fe1 C10 2.045(9) 3_566
